data_7036183
loop_
_publ_author_name
'Chapman, Michael R.'
'Lake, Benjamin R. M.'
'Pask, Christopher M.'
'Nguyen, Bao N.'
'Willans, Charlotte E.'

_publ_section_title
;
 Solid-state structure, solution-state behaviour and catalytic activity of
 electronically divergent C,N-chelating palladium-N-heterocyclic carbene
 complexes.
;
_journal_issue 36
_journal_name_full 'Dalton transactions (Cambridge, England : 2003)'
_journal_page_first 15938
_journal_page_last 15948
_journal_paper_doi 10.1039/c5dt02194d
_journal_volume 44
_journal_year 2015
_chemical_formula_moiety '2(C22 H20 Br N8 O4 Pd), C H4 O, 2(Br)'
_chemical_formula_sum 'C45 H44 Br4 N16 O9 Pd2'
_chemical_formula_weight 1485.36
_chemical_name_systematic 3c
_space_group_IT_number 14
_symmetry_cell_setting monoclinic
_symmetry_space_group_name_Hall '-P 2yn'
_symmetry_space_group_name_H-M 'P 1 21/n 1'
_atom_sites_solution_hydrogens geom
_atom_sites_solution_primary direct
_atom_sites_solution_secondary difmap
_audit_creation_method SHELXL-97
_audit_update_record
;
2015-06-09 deposited with the CCDC.
2015-08-11 downloaded from the CCDC.
;
_cell_angle_alpha 90.00
_cell_angle_beta 92.115(10)
_cell_angle_gamma 90.00
_cell_formula_units_Z 2
_cell_length_a 7.3047(9)
_cell_length_b 11.7658(11)
_cell_length_c 31.200(3)
_cell_measurement_reflns_used 1303
_cell_measurement_temperature 99.97(13)
_cell_measurement_theta_max 23.3280
_cell_measurement_theta_min 4.2490
_cell_volume 2679.7(5)
_computing_cell_refinement
;
CrysAlisPro, Agilent Technologies,
Version 1.171.36.28e (release 10-06-2013 CrysAlis171 .NET)
(compiled Jun 10 2013,11:58:50)
;
_computing_data_collection
;
CrysAlisPro, Agilent Technologies,
Version 1.171.36.28e (release 10-06-2013 CrysAlis171 .NET)
(compiled Jun 10 2013,11:58:50)
;
_computing_data_reduction
;
CrysAlisPro, Agilent Technologies,
Version 1.171.36.28e (release 10-06-2013 CrysAlis171 .NET)
(compiled Jun 10 2013,11:58:50)
;
_computing_molecular_graphics 'ORTEP-III Version 1.08 (Farrugia, 2005)'
_computing_publication_material
;
enCIFer: A program for viewing, editing and visualising CIFs.
F. H. Allen, O. Johnson, G. P. Shields, B. R. Smith, M. Towler,
J. Applied Cryst., 37, 331-334, 2004
;
_computing_structure_refinement
;
SHELXS-97 (Sheldrick, G. M.    Acta Cryst. (2008). A64, 112)
XSeed (L.J.Barbour, J.Supramol. Chem., 2003, 1, 189.)
;
_computing_structure_solution
;
SHELXS-97 (Sheldrick, G. M.    Acta Cryst. (2008). A64, 112)
XSeed (L.J.Barbour, J.Supramol. Chem., 2003, 1, 189.)
;
_diffrn_ambient_temperature 99.97(13)
_diffrn_detector_area_resol_mean 5.3095
_diffrn_measured_fraction_theta_full 0.990
_diffrn_measured_fraction_theta_max 0.990
_diffrn_measurement_device_type 'SuperNova, Dual, Cu at zero, Atlas'
_diffrn_measurement_method '\w scans'
_diffrn_radiation_monochromator mirror
_diffrn_radiation_source 'SuperNova (Mo) X-ray Source'
_diffrn_radiation_type 'Mo K\a'
_diffrn_radiation_wavelength 0.71073
_diffrn_reflns_av_R_equivalents 0.0951
_diffrn_reflns_av_sigmaI/netI 0.1411
_diffrn_reflns_limit_h_max 8
_diffrn_reflns_limit_h_min -8
_diffrn_reflns_limit_k_max 14
_diffrn_reflns_limit_k_min -12
_diffrn_reflns_limit_l_max 33
_diffrn_reflns_limit_l_min -37
_diffrn_reflns_number 11046
_diffrn_reflns_theta_full 25.06
_diffrn_reflns_theta_max 25.06
_diffrn_reflns_theta_min 3.13
_diffrn_standards_decay_% 0
_diffrn_standards_interval_count 0
_diffrn_standards_interval_time 0
_diffrn_standards_number 0
_exptl_absorpt_coefficient_mu 3.722
_exptl_absorpt_correction_T_max 0.9293
_exptl_absorpt_correction_T_min 0.5873
_exptl_absorpt_correction_type multi-scan
_exptl_absorpt_process_details
;
CrysAlisPro, Agilent Technologies,
Version 1.171.36.32 (release 02-08-2013 CrysAlis171 .NET)
(compiled Aug  2 2013,16:46:58)
Empirical absorption correction using spherical harmonics,
 implemented in SCALE3 ABSPACK scaling algorithm.
;
_exptl_crystal_colour yellow
_exptl_crystal_density_diffrn 1.841
_exptl_crystal_density_method 'not measured'
_exptl_crystal_description needle
_exptl_crystal_F_000 1460
_exptl_crystal_size_max 0.16
_exptl_crystal_size_mid 0.04
_exptl_crystal_size_min 0.02
_refine_diff_density_max 1.505
_refine_diff_density_min -0.960
_refine_diff_density_rms 0.155
_refine_ls_extinction_method none
_refine_ls_goodness_of_fit_ref 1.020
_refine_ls_hydrogen_treatment constr
_refine_ls_matrix_type full
_refine_ls_number_parameters 354
_refine_ls_number_reflns 4707
_refine_ls_number_restraints 0
_refine_ls_restrained_S_all 1.020
_refine_ls_R_factor_all 0.1272
_refine_ls_R_factor_gt 0.0678
_refine_ls_shift/su_max 0.000
_refine_ls_shift/su_mean 0.000
_refine_ls_structure_factor_coef Fsqd
_refine_ls_weighting_details 'calc w=1/[\s^2^(Fo^2^)+(0.0391P)^2^+3.5271P] where P=(Fo^2^+2Fc^2^)/3'
_refine_ls_weighting_scheme calc
_refine_ls_wR_factor_gt 0.1184
_refine_ls_wR_factor_ref 0.1364
_reflns_number_gt 2890
_reflns_number_total 4707
_reflns_threshold_expression >2sigma(I)
_cod_data_source_file c5dt02194d2.cif
_cod_data_source_block brml285
_cod_depositor_comments 'Adding full bibliography for 7036182--7036191.cif.'
_cod_original_sg_symbol_H-M 'P 21/n'
_cod_database_code 7036183

loop_
_symmetry_equiv_pos_as_xyz
'x, y, z'
'-x+1/2, y+1/2, -z+1/2'
'-x, -y, -z'
'x-1/2, -y-1/2, z-1/2'

loop_
_atom_site_label
_atom_site_type_symbol
_atom_site_fract_x
_atom_site_fract_y
_atom_site_fract_z
_atom_site_U_iso_or_equiv
_atom_site_adp_type
_atom_site_occupancy
_atom_site_symmetry_multiplicity
_atom_site_calc_flag
_atom_site_refinement_flags
Pd1 Pd 0.79650(10) 0.22339(6) 0.37914(2) 0.0217(2) Uani 1 1 d .
Br1 Br 0.56589(15) 0.14881(8) 0.42683(3) 0.0365(3) Uani 1 1 d .
Br2 Br 0.58314(14) 0.25390(8) 0.24685(3) 0.0354(3) Uani 1 1 d .
O1 O 0.1702(10) 0.4763(6) 0.4092(2) 0.046(2) Uani 1 1 d .
O2 O 0.1935(11) 0.6413(6) 0.3798(2) 0.048(2) Uani 1 1 d .
O3 O 1.403(2) 0.2434(9) 0.5780(4) 0.127(5) Uani 1 1 d .
O4 O 1.2990(16) 0.3942(8) 0.5472(3) 0.091(3) Uani 1 1 d .
O5 O 0.717(3) 0.2520(12) 0.5162(5) 0.058(5) Uani 0.50 1 d P
H5A H 0.6880 0.2152 0.4939 0.070 Uiso 0.50 1 calc PR
N1 N 1.1272(10) 0.2810(7) 0.3217(2) 0.0267(18) Uani 1 1 d .
N2 N 0.9169(10) 0.4048(6) 0.3282(2) 0.0234(18) Uani 1 1 d .
N3 N 0.6678(10) 0.3804(6) 0.3693(2) 0.0218(18) Uani 1 1 d .
N4 N 0.2533(12) 0.5476(7) 0.3889(3) 0.034(2) Uani 1 1 d .
N5 N 0.8792(10) -0.0156(6) 0.3576(2) 0.0226(18) Uani 1 1 d .
N6 N 1.0416(11) 0.0336(6) 0.4136(2) 0.027(2) Uani 1 1 d .
N7 N 1.0929(11) 0.2074(8) 0.4467(3) 0.041(2) Uani 1 1 d .
N8 N 1.3225(18) 0.2913(10) 0.5490(4) 0.076(4) Uani 1 1 d .
C1 C 1.0401(15) 0.0976(8) 0.2637(3) 0.035(3) Uani 1 1 d .
H1A H 0.9660 0.1640 0.2625 0.042 Uiso 1 1 calc R
H1B H 1.0138 0.0362 0.2447 0.042 Uiso 1 1 calc R
C2 C 1.1786(14) 0.0908(9) 0.2915(3) 0.033(3) Uani 1 1 d .
H2 H 1.2480 0.0225 0.2912 0.039 Uiso 1 1 calc R
C3 C 1.2388(13) 0.1777(8) 0.3232(3) 0.027(2) Uani 1 1 d .
H3A H 1.2349 0.1444 0.3523 0.032 Uiso 1 1 calc R
H3B H 1.3676 0.1983 0.3181 0.032 Uiso 1 1 calc R
C4 C 0.9690(13) 0.2987(7) 0.3400(3) 0.022(2) Uani 1 1 d .
C5 C 1.1699(14) 0.3744(9) 0.2963(3) 0.032(3) Uani 1 1 d .
H5 H 1.2733 0.3806 0.2789 0.038 Uiso 1 1 calc R
C6 C 1.0412(14) 0.4536(8) 0.3008(3) 0.027(2) Uani 1 1 d .
H6 H 1.0354 0.5269 0.2880 0.033 Uiso 1 1 calc R
C7 C 0.7551(13) 0.4520(8) 0.3436(3) 0.024(2) Uani 1 1 d .
C8 C 0.6918(14) 0.5596(8) 0.3325(3) 0.026(2) Uani 1 1 d .
H8 H 0.7596 0.6090 0.3150 0.031 Uiso 1 1 calc R
C9 C 0.5262(15) 0.5910(8) 0.3482(3) 0.034(3) Uani 1 1 d .
H9 H 0.4747 0.6633 0.3416 0.041 Uiso 1 1 calc R
C10 C 0.4372(13) 0.5164(7) 0.3735(3) 0.022(2) Uani 1 1 d .
C11 C 0.5065(14) 0.4123(8) 0.3844(3) 0.026(2) Uani 1 1 d .
H11 H 0.4410 0.3630 0.4024 0.032 Uiso 1 1 calc R
C12 C 0.4701(17) -0.1419(8) 0.3126(4) 0.049(3) Uani 1 1 d .
H12A H 0.5162 -0.1656 0.2859 0.059 Uiso 1 1 calc R
H12B H 0.3581 -0.1721 0.3221 0.059 Uiso 1 1 calc R
C13 C 0.5599(15) -0.0684(9) 0.3359(4) 0.039(3) Uani 1 1 d .
H13 H 0.5112 -0.0458 0.3624 0.047 Uiso 1 1 calc R
C14 C 0.7386(13) -0.0167(8) 0.3228(3) 0.027(2) Uani 1 1 d .
H14A H 0.7851 -0.0602 0.2983 0.033 Uiso 1 1 calc R
H14B H 0.7160 0.0623 0.3130 0.033 Uiso 1 1 calc R
C15 C 0.9181(12) 0.0734(7) 0.3835(3) 0.020(2) Uani 1 1 d .
C16 C 0.9773(14) -0.1094(8) 0.3711(3) 0.031(3) Uani 1 1 d .
H16 H 0.9733 -0.1823 0.3580 0.037 Uiso 1 1 calc R
C17 C 1.0785(14) -0.0807(8) 0.4056(3) 0.031(3) Uani 1 1 d .
H17 H 1.1601 -0.1286 0.4216 0.037 Uiso 1 1 calc R
C18 C 1.1134(13) 0.0941(8) 0.4491(3) 0.028(2) Uani 1 1 d .
C19 C 1.2002(14) 0.0408(8) 0.4826(3) 0.029(2) Uani 1 1 d .
H19 H 1.2124 -0.0396 0.4825 0.035 Uiso 1 1 calc R
C20 C 1.2698(13) 0.1021(9) 0.5163(3) 0.033(3) Uani 1 1 d .
H20 H 1.3301 0.0665 0.5403 0.040 Uiso 1 1 calc R
C21 C 1.2485(15) 0.2188(9) 0.5142(3) 0.038(3) Uani 1 1 d .
C22 C 1.1629(15) 0.2712(9) 0.4806(4) 0.043(3) Uani 1 1 d .
H22 H 1.1508 0.3516 0.4803 0.051 Uiso 1 1 calc R
C23 C 0.741(3) 0.3673(19) 0.5058(7) 0.051(7) Uani 0.50 1 d P
H23A H 0.6312 0.4103 0.5128 0.077 Uiso 0.50 1 calc PR
H23B H 0.7618 0.3742 0.4750 0.077 Uiso 0.50 1 calc PR
H23C H 0.8471 0.3975 0.5222 0.077 Uiso 0.50 1 calc PR

loop_
_atom_site_aniso_label
_atom_site_aniso_U_11
_atom_site_aniso_U_22
_atom_site_aniso_U_33
_atom_site_aniso_U_23
_atom_site_aniso_U_13
_atom_site_aniso_U_12
Pd1 0.0236(4) 0.0181(4) 0.0237(4) 0.0044(3) 0.0051(3) 0.0030(3)
Br1 0.0372(6) 0.0299(6) 0.0438(7) 0.0169(5) 0.0205(5) 0.0095(5)
Br2 0.0380(6) 0.0282(6) 0.0408(6) 0.0033(5) 0.0129(5) 0.0043(5)
O1 0.043(5) 0.046(5) 0.049(5) 0.016(4) 0.012(4) 0.016(4)
O2 0.053(5) 0.028(4) 0.062(5) 0.006(4) 0.002(4) 0.022(4)
O3 0.221(15) 0.075(8) 0.080(8) 0.013(6) -0.079(9) -0.033(8)
O4 0.136(10) 0.043(6) 0.093(8) -0.012(5) -0.015(7) -0.007(6)
O5 0.072(12) 0.035(9) 0.066(11) -0.002(8) -0.028(10) 0.009(8)
N1 0.028(5) 0.030(4) 0.022(4) 0.003(4) 0.003(4) -0.004(4)
N2 0.020(5) 0.027(4) 0.024(4) 0.004(4) 0.005(4) -0.004(4)
N3 0.024(5) 0.029(5) 0.013(4) 0.006(3) 0.009(4) 0.010(4)
N4 0.048(6) 0.015(4) 0.041(6) 0.002(4) 0.009(5) 0.000(4)
N5 0.022(5) 0.017(4) 0.029(5) 0.001(4) 0.002(4) 0.007(3)
N6 0.030(5) 0.029(5) 0.024(5) 0.007(4) 0.006(4) 0.006(4)
N7 0.033(5) 0.051(6) 0.040(6) -0.004(5) 0.005(4) 0.009(5)
N8 0.115(11) 0.045(7) 0.064(8) 0.018(6) -0.034(7) -0.018(7)
C1 0.053(8) 0.023(5) 0.029(6) -0.007(5) 0.000(6) 0.016(5)
C2 0.028(6) 0.036(6) 0.034(6) -0.002(5) 0.005(5) 0.009(5)
C3 0.022(6) 0.039(6) 0.021(5) 0.008(4) 0.005(4) 0.013(5)
C4 0.032(6) 0.015(5) 0.017(5) 0.000(4) -0.011(4) -0.005(4)
C5 0.035(7) 0.045(7) 0.016(5) 0.004(5) 0.006(5) -0.008(5)
C6 0.036(6) 0.017(5) 0.029(6) -0.004(4) -0.005(5) -0.009(5)
C7 0.035(6) 0.019(5) 0.017(5) -0.004(4) -0.006(5) -0.002(5)
C8 0.041(7) 0.021(5) 0.015(5) 0.008(4) 0.011(5) 0.005(5)
C9 0.057(8) 0.018(5) 0.027(6) 0.000(4) 0.001(6) 0.001(5)
C10 0.033(6) 0.018(5) 0.017(5) 0.000(4) 0.004(5) 0.008(4)
C11 0.038(6) 0.023(5) 0.017(5) 0.005(4) -0.008(5) -0.008(5)
C12 0.063(9) 0.026(6) 0.056(8) 0.016(6) -0.008(7) -0.002(6)
C13 0.041(7) 0.038(6) 0.038(7) 0.008(5) -0.002(6) -0.003(6)
C14 0.038(7) 0.023(5) 0.021(5) -0.002(4) 0.006(5) 0.022(5)
C15 0.016(5) 0.018(5) 0.027(5) 0.001(4) 0.011(4) 0.006(4)
C16 0.036(7) 0.019(5) 0.040(7) 0.005(5) 0.010(6) 0.015(5)
C17 0.028(6) 0.034(6) 0.031(6) 0.015(5) 0.003(5) 0.003(5)
C18 0.026(6) 0.027(6) 0.033(6) -0.003(5) 0.008(5) -0.002(5)
C19 0.036(6) 0.023(5) 0.028(6) 0.013(5) -0.008(5) 0.009(5)
C20 0.025(6) 0.049(7) 0.026(6) 0.019(5) 0.001(5) -0.002(5)
C21 0.049(7) 0.035(6) 0.028(6) -0.004(5) -0.001(5) 0.004(6)
C22 0.052(8) 0.029(6) 0.048(7) 0.007(6) 0.009(6) 0.001(6)
C23 0.054(16) 0.057(16) 0.041(14) -0.029(12) -0.020(12) -0.007(13)

loop_
_atom_type_symbol
_atom_type_description
_atom_type_scat_dispersion_real
_atom_type_scat_dispersion_imag
_atom_type_scat_source
C C 0.0033 0.0016 'International Tables Vol C Tables 4.2.6.8 and 6.1.1.4'
H H 0.0000 0.0000 'International Tables Vol C Tables 4.2.6.8 and 6.1.1.4'
N N 0.0061 0.0033 'International Tables Vol C Tables 4.2.6.8 and 6.1.1.4'
O O 0.0106 0.0060 'International Tables Vol C Tables 4.2.6.8 and 6.1.1.4'
Br Br -0.2901 2.4595 'International Tables Vol C Tables 4.2.6.8 and 6.1.1.4'
Pd Pd -0.9988 1.0072 'International Tables Vol C Tables 4.2.6.8 and 6.1.1.4'

loop_
_geom_angle_atom_site_label_1
_geom_angle_atom_site_label_2
_geom_angle_atom_site_label_3
_geom_angle
C15 Pd1 C4 98.4(4)
C15 Pd1 N3 175.5(3)
C4 Pd1 N3 79.0(3)
C15 Pd1 Br1 87.5(2)
C4 Pd1 Br1 174.1(3)
N3 Pd1 Br1 95.16(19)
C23 O5 H5A 109.5
C4 N1 C5 109.7(8)
C4 N1 C3 127.6(8)
C5 N1 C3 122.4(8)
C4 N2 C6 111.4(8)
C4 N2 C7 120.2(8)
C6 N2 C7 128.4(8)
C11 N3 C7 118.6(8)
C11 N3 Pd1 126.4(6)
C7 N3 Pd1 114.9(6)
O2 N4 O1 124.2(9)
O2 N4 C10 117.9(8)
O1 N4 C10 117.9(8)
C15 N5 C16 110.1(8)
C15 N5 C14 125.3(7)
C16 N5 C14 124.3(8)
C15 N6 C17 109.5(8)
C15 N6 C18 126.1(8)
C17 N6 C18 124.2(8)
C18 N7 C22 117.4(9)
O3 N8 O4 124.2(12)
O3 N8 C21 116.2(11)
O4 N8 C21 119.6(11)
C2 C1 H1A 120.0
C2 C1 H1B 120.0
H1A C1 H1B 120.0
C1 C2 C3 127.1(9)
C1 C2 H2 116.4
C3 C2 H2 116.4
N1 C3 C2 113.6(8)
N1 C3 H3A 108.8
C2 C3 H3A 108.8
N1 C3 H3B 108.8
C2 C3 H3B 108.8
H3A C3 H3B 107.7
N1 C4 N2 105.6(8)
N1 C4 Pd1 140.8(7)
N2 C4 Pd1 113.5(6)
C6 C5 N1 108.5(8)
C6 C5 H5 125.7
N1 C5 H5 125.7
C5 C6 N2 104.7(8)
C5 C6 H6 127.7
N2 C6 H6 127.7
N3 C7 C8 124.1(9)
N3 C7 N2 112.3(8)
C8 C7 N2 123.5(8)
C9 C8 C7 116.5(9)
C9 C8 H8 121.7
C7 C8 H8 121.7
C10 C9 C8 118.7(9)
C10 C9 H9 120.7
C8 C9 H9 120.7
C9 C10 C11 122.8(9)
C9 C10 N4 118.9(8)
C11 C10 N4 118.2(8)
N3 C11 C10 119.3(9)
N3 C11 H11 120.4
C10 C11 H11 120.4
C13 C12 H12A 120.0
C13 C12 H12B 120.0
H12A C12 H12B 120.0
C12 C13 C14 122.9(11)
C12 C13 H13 118.6
C14 C13 H13 118.6
N5 C14 C13 113.1(8)
N5 C14 H14A 109.0
C13 C14 H14A 109.0
N5 C14 H14B 109.0
C13 C14 H14B 109.0
H14A C14 H14B 107.8
N5 C15 N6 105.5(7)
N5 C15 Pd1 124.6(7)
N6 C15 Pd1 129.7(7)
C17 C16 N5 108.3(9)
C17 C16 H16 125.8
N5 C16 H16 125.8
C16 C17 N6 106.6(9)
C16 C17 H17 126.7
N6 C17 H17 126.7
N7 C18 C19 123.3(9)
N7 C18 N6 115.1(9)
C19 C18 N6 121.6(9)
C18 C19 C20 120.2(9)
C18 C19 H19 119.9
C20 C19 H19 119.9
C19 C20 C21 116.8(9)
C19 C20 H20 121.6
C21 C20 H20 121.6
C22 C21 C20 122.7(10)
C22 C21 N8 117.1(10)
C20 C21 N8 120.2(10)
C21 C22 N7 119.7(10)
C21 C22 H22 120.2
N7 C22 H22 120.2
O5 C23 H23A 109.5
O5 C23 H23B 109.5
H23A C23 H23B 109.5
O5 C23 H23C 109.5
H23A C23 H23C 109.5
H23B C23 H23C 109.5

loop_
_geom_bond_atom_site_label_1
_geom_bond_atom_site_label_2
_geom_bond_distance
Pd1 C15 1.978(8)
Pd1 C4 1.994(9)
Pd1 N3 2.090(7)
Pd1 Br1 2.4508(12)
O1 N4 1.225(10)
O2 N4 1.216(10)
O3 N8 1.204(14)
O4 N8 1.223(13)
O5 C23 1.41(2)
O5 H5A 0.8400
N1 C4 1.325(11)
N1 C5 1.396(12)
N1 C3 1.464(11)
N2 C4 1.352(11)
N2 C6 1.394(11)
N2 C7 1.406(11)
N3 C11 1.338(12)
N3 C7 1.342(11)
N4 C10 1.489(12)
N5 C15 1.347(11)
N5 C16 1.373(11)
N5 C14 1.466(12)
N6 C15 1.362(12)
N6 C17 1.397(12)
N6 C18 1.400(12)
N7 C18 1.344(12)
N7 C22 1.380(14)
N8 C21 1.469(15)
C1 C2 1.310(14)
C1 H1A 0.9500
C1 H1B 0.9500
C2 C3 1.479(13)
C2 H2 0.9500
C3 H3A 0.9900
C3 H3B 0.9900
C5 C6 1.335(13)
C5 H5 0.9500
C6 H6 0.9500
C7 C8 1.387(12)
C8 C9 1.373(13)
C8 H8 0.9500
C9 C10 1.362(13)
C9 H9 0.9500
C10 C11 1.363(12)
C11 H11 0.9500
C12 C13 1.293(14)
C12 H12A 0.9500
C12 H12B 0.9500
C13 C14 1.510(14)
C13 H13 0.9500
C14 H14A 0.9900
C14 H14B 0.9900
C16 C17 1.326(14)
C16 H16 0.9500
C17 H17 0.9500
C18 C19 1.357(13)
C19 C20 1.359(13)
C19 H19 0.9500
C20 C21 1.382(14)
C20 H20 0.9500
C21 C22 1.349(14)
C22 H22 0.9500
C23 H23A 0.9800
C23 H23B 0.9800
C23 H23C 0.9800
